data_7042955
loop_
_publ_author_name
'Kaufmann, Sebastian'
'Sch\"afer, Sebastian'
'Gamer, Michael T.'
'Roesky, Peter W.'

_publ_section_title
;
 Reactivity studies of silylene [PhC(NtBu)2](C5Me5)Si - reactions with
 [M(COD)Cl]2 (M = Rh(i), Ir(i)), S, Se, Te, and BH3.
;
_journal_name_full 'Dalton transactions (Cambridge, England : 2003)'
_journal_paper_doi 10.1039/c7dt00483d
_journal_year 2017
_chemical_formula_moiety 'C25 H38 N2 Se Si'
_chemical_formula_sum 'C25 H38 N2 Se Si'
_chemical_formula_weight 473.62
_space_group_crystal_system triclinic
_space_group_IT_number 2
_space_group_name_Hall '-P 1'
_space_group_name_H-M_alt 'P -1'
_symmetry_space_group_name_Hall '-P 1'
_symmetry_space_group_name_H-M 'P -1'
_atom_sites_solution_hydrogens geom
_audit_creation_date 2017-02-03
_audit_creation_method
;
Olex2 1.2
(compiled 2017.01.04 svn.r3372 for OlexSys, GUI svn.r5292)
;
_audit_update_record
;
2017-02-08 deposited with the CCDC.
2017-04-24 downloaded from the CCDC.
;
_cell_angle_alpha 90.604(3)
_cell_angle_beta 97.098(3)
_cell_angle_gamma 110.986(3)
_cell_formula_units_Z 2
_cell_length_a 9.1397(3)
_cell_length_b 11.1309(4)
_cell_length_c 13.2353(5)
_cell_measurement_reflns_used 35059
_cell_measurement_temperature 150
_cell_measurement_theta_max 29.63
_cell_measurement_theta_min 1.55
_cell_volume 1245.34(8)
_computing_cell_refinement 'STOE X-AREA, PLATON (A.L.Spek, 2009)'
_computing_data_collection 'STOE X-AREA'
_computing_data_reduction 'STOE X-RED & LANA, PLATON (A.L.Spek, 2009)'
_computing_molecular_graphics 'Diamond 4, Olex2 (Dolomanov et al., 2009)'
_computing_publication_material 'MS Word, Olex2 (Dolomanov et al., 2009)'
_computing_structure_refinement 'SHELXL-2016/6 (Sheldrick, 2015)'
_computing_structure_solution 'SHELXS-2016/6 (Sheldrick, 2015)'
_diffrn_ambient_temperature 150
_diffrn_detector 'image plate (34cm diameter)'
_diffrn_detector_area_resol_mean 6.67
_diffrn_detector_type STOE
_diffrn_measured_fraction_theta_full 1.000
_diffrn_measured_fraction_theta_max 0.995
_diffrn_measurement_device '2-circle goniometer'
_diffrn_measurement_device_type 'IPDS 2T'
_diffrn_measurement_method 'rotation method'
_diffrn_radiation_collimation '0.5mm monocapillary'
_diffrn_radiation_monochromator 'plane graphite'
_diffrn_radiation_type MoK\a
_diffrn_radiation_wavelength 0.71073
_diffrn_reflns_av_R_equivalents 0.0520
_diffrn_reflns_av_unetI/netI 0.0303
_diffrn_reflns_Laue_measured_fraction_full 1.000
_diffrn_reflns_Laue_measured_fraction_max 0.995
_diffrn_reflns_limit_h_max 11
_diffrn_reflns_limit_h_min -12
_diffrn_reflns_limit_k_max 15
_diffrn_reflns_limit_k_min -15
_diffrn_reflns_limit_l_max 18
_diffrn_reflns_limit_l_min -18
_diffrn_reflns_number 47169
_diffrn_reflns_point_group_measured_fraction_full 1.000
_diffrn_reflns_point_group_measured_fraction_max 0.995
_diffrn_reflns_theta_full 25.242
_diffrn_reflns_theta_max 29.220
_diffrn_reflns_theta_min 1.553
_diffrn_source 'sealed tube, 12x0.4mm long-fine focus'
_exptl_absorpt_coefficient_mu 1.569
_exptl_absorpt_correction_T_max 0.7451
_exptl_absorpt_correction_T_min 0.6400
_exptl_absorpt_correction_type integration
_exptl_absorpt_process_details 'STOE X-RED, X-SHAPE & LANA'
_exptl_crystal_colour colourless
_exptl_crystal_colour_primary colourless
_exptl_crystal_density_diffrn 1.263
_exptl_crystal_description prism
_exptl_crystal_F_000 500
_exptl_crystal_size_max 0.356
_exptl_crystal_size_mid 0.279
_exptl_crystal_size_min 0.235
_refine_diff_density_max 0.413
_refine_diff_density_min -0.508
_refine_diff_density_rms 0.049
_refine_ls_extinction_method none
_refine_ls_goodness_of_fit_ref 1.056
_refine_ls_hydrogen_treatment constr
_refine_ls_matrix_type full
_refine_ls_number_parameters 273
_refine_ls_number_reflns 6727
_refine_ls_number_restraints 0
_refine_ls_restrained_S_all 1.056
_refine_ls_R_factor_all 0.0339
_refine_ls_R_factor_gt 0.0257
_refine_ls_shift/su_max 0.002
_refine_ls_shift/su_mean 0.000
_refine_ls_structure_factor_coef Fsqd
_refine_ls_weighting_details 'w=1/[\s^2^(Fo^2^)+(0.0435P)^2^] where P=(Fo^2^+2Fc^2^)/3'
_refine_ls_weighting_scheme calc
_refine_ls_wR_factor_gt 0.0703
_refine_ls_wR_factor_ref 0.0716
_reflns_Friedel_coverage 0.000
_reflns_number_gt 5447
_reflns_number_total 6727
_reflns_threshold_expression 'I > 2\s(I)'
_cod_data_source_file c7dt00483d2.cif
_cod_data_source_block 3-seb274-1
_cod_database_code 7042955
_shelx_shelxl_version_number 2016/6
_shelx_space_group_comment
;
The symmetry employed for this shelxl refinement is uniquely defined
by the following loop, which should always be used as a source of
symmetry information in preference to the above space-group names.
They are only intended as comments.
;
_olex2_refinement_description
;
1. Fixed Uiso
 At 1.2 times of:
  All C(H) groups
 At 1.5 times of:
  All C(H,H,H) groups
2.a Aromatic/amide H refined with riding coordinates:
 C13(H13), C14(H14), C15(H15), C16(H16), C17(H17)
2.b Idealised Me refined as rotating group:
 C6(H6A,H6B,H6C), C7(H7A,H7B,H7C), C8(H8A,H8B,H8C), C9(H9A,H9B,H9C), C10(H10A,
 H10B,H10C), C19(H19A,H19B,H19C), C20(H20A,H20B,H20C), C21(H21A,H21B,H21C),
 C23(H23A,H23B,H23C), C24(H24A,H24B,H24C), C25(H25A,H25B,H25C)
;
_olex2_submission_special_instructions 'No special instructions were received'

loop_
_space_group_symop_operation_xyz
'x, y, z'
'-x, -y, -z'

loop_
_atom_site_label
_atom_site_type_symbol
_atom_site_fract_x
_atom_site_fract_y
_atom_site_fract_z
_atom_site_U_iso_or_equiv
_atom_site_adp_type
_atom_site_occupancy
_atom_site_site_symmetry_order
_atom_site_calc_flag
_atom_site_refinement_flags_posn
Se Se 0.69895(2) 0.84866(2) 0.37644(2) 0.03075(6) Uani 1 1 d .
Si Si 0.48363(4) 0.76387(3) 0.27585(3) 0.01862(8) Uani 1 1 d .
N1 N 0.30046(12) 0.68232(10) 0.32929(8) 0.0191(2) Uani 1 1 d .
N2 N 0.42235(12) 0.59044(10) 0.24461(8) 0.0181(2) Uani 1 1 d .
C1 C 0.44229(15) 0.85149(13) 0.15677(11) 0.0244(3) Uani 1 1 d .
C2 C 0.29405(16) 0.76754(14) 0.09000(10) 0.0255(3) Uani 1 1 d .
C3 C 0.17805(16) 0.81490(14) 0.09654(11) 0.0265(3) Uani 1 1 d .
C4 C 0.24162(17) 0.93397(14) 0.16171(12) 0.0284(3) Uani 1 1 d .
C5 C 0.39572(16) 0.95959(13) 0.19526(12) 0.0285(3) Uani 1 1 d .
C6 C 0.59107(18) 0.89943(16) 0.10279(13) 0.0368(4) Uani 1 1 d .
H6A H 0.682567 0.949929 0.151997 0.055 Uiso 1 1 calc GR
H6B H 0.575599 0.953523 0.047625 0.055 Uiso 1 1 calc GR
H6C H 0.609715 0.825326 0.074406 0.055 Uiso 1 1 calc GR
C7 C 0.50910(19) 1.07684(14) 0.25763(15) 0.0428(4) Uani 1 1 d .
H7A H 0.581908 1.132357 0.214320 0.064 Uiso 1 1 calc GR
H7B H 0.569454 1.050309 0.313590 0.064 Uiso 1 1 calc GR
H7C H 0.449928 1.124363 0.285666 0.064 Uiso 1 1 calc GR
C8 C 0.1434(2) 1.01129(17) 0.18436(15) 0.0432(4) Uani 1 1 d .
H8A H 0.113241 1.047885 0.121721 0.065 Uiso 1 1 calc GR
H8B H 0.204903 1.081144 0.235504 0.065 Uiso 1 1 calc GR
H8C H 0.047963 0.955361 0.210655 0.065 Uiso 1 1 calc GR
C9 C 0.01012(18) 0.76066(17) 0.04518(12) 0.0373(4) Uani 1 1 d .
H9A H -0.005782 0.817144 -0.007952 0.056 Uiso 1 1 calc GR
H9B H -0.061694 0.754908 0.095655 0.056 Uiso 1 1 calc GR
H9C H -0.011820 0.674522 0.014296 0.056 Uiso 1 1 calc GR
C10 C 0.28356(19) 0.65574(16) 0.02248(11) 0.0362(4) Uani 1 1 d .
H10A H 0.357260 0.685636 -0.027704 0.054 Uiso 1 1 calc GR
H10B H 0.175469 0.615759 -0.012986 0.054 Uiso 1 1 calc GR
H10C H 0.311049 0.592387 0.063791 0.054 Uiso 1 1 calc GR
C11 C 0.29829(14) 0.56741(12) 0.29631(9) 0.0177(2) Uani 1 1 d .
C12 C 0.17717(14) 0.43862(12) 0.30616(10) 0.0192(2) Uani 1 1 d .
C13 C 0.19532(15) 0.35836(12) 0.38287(10) 0.0222(3) Uani 1 1 d .
H13 H 0.283244 0.388313 0.435207 0.027 Uiso 1 1 calc R
C14 C 0.08449(17) 0.23450(13) 0.38255(11) 0.0269(3) Uani 1 1 d .
H14 H 0.096819 0.179739 0.434868 0.032 Uiso 1 1 calc R
C15 C -0.04364(17) 0.19029(13) 0.30668(12) 0.0295(3) Uani 1 1 d .
H15 H -0.118526 0.105081 0.306447 0.035 Uiso 1 1 calc R
C16 C -0.06268(16) 0.27024(14) 0.23112(11) 0.0292(3) Uani 1 1 d .
H16 H -0.151483 0.240187 0.179408 0.035 Uiso 1 1 calc R
C17 C 0.04772(15) 0.39464(13) 0.23048(10) 0.0246(3) Uani 1 1 d .
H17 H 0.034457 0.449315 0.178324 0.030 Uiso 1 1 calc R
C18 C 0.19955(16) 0.71281(13) 0.39822(10) 0.0228(3) Uani 1 1 d .
C19 C 0.27207(19) 0.85710(14) 0.42623(12) 0.0342(3) Uani 1 1 d .
H19A H 0.383145 0.880138 0.455450 0.051 Uiso 1 1 calc GR
H19B H 0.214083 0.879437 0.476341 0.051 Uiso 1 1 calc GR
H19C H 0.265626 0.904540 0.364914 0.051 Uiso 1 1 calc GR
C20 C 0.2047(2) 0.64209(16) 0.49571(11) 0.0366(4) Uani 1 1 d .
H20A H 0.152647 0.549037 0.480006 0.055 Uiso 1 1 calc GR
H20B H 0.149695 0.670215 0.544720 0.055 Uiso 1 1 calc GR
H20C H 0.315029 0.661516 0.525132 0.055 Uiso 1 1 calc GR
C21 C 0.03154(17) 0.67734(16) 0.34469(12) 0.0345(3) Uani 1 1 d .
H21A H 0.033563 0.716681 0.278734 0.052 Uiso 1 1 calc GR
H21B H -0.029322 0.709024 0.386979 0.052 Uiso 1 1 calc GR
H21C H -0.018041 0.583411 0.333816 0.052 Uiso 1 1 calc GR
C22 C 0.50194(15) 0.50173(12) 0.21693(10) 0.0211(3) Uani 1 1 d .
C23 C 0.63062(16) 0.57831(14) 0.15396(11) 0.0284(3) Uani 1 1 d .
H23A H 0.581270 0.599300 0.089973 0.043 Uiso 1 1 calc GR
H23B H 0.693133 0.526522 0.138866 0.043 Uiso 1 1 calc GR
H23C H 0.699820 0.658135 0.192722 0.043 Uiso 1 1 calc GR
C24 C 0.58142(17) 0.46464(14) 0.31368(11) 0.0283(3) Uani 1 1 d .
H24A H 0.651429 0.542901 0.354067 0.042 Uiso 1 1 calc GR
H24B H 0.643446 0.413983 0.295091 0.042 Uiso 1 1 calc GR
H24C H 0.500363 0.413252 0.353938 0.042 Uiso 1 1 calc GR
C25 C 0.38757(17) 0.38083(13) 0.15398(11) 0.0285(3) Uani 1 1 d .
H25A H 0.309516 0.328973 0.195942 0.043 Uiso 1 1 calc GR
H25B H 0.446934 0.329952 0.131466 0.043 Uiso 1 1 calc GR
H25C H 0.333172 0.406312 0.094285 0.043 Uiso 1 1 calc GR

loop_
_atom_site_aniso_label
_atom_site_aniso_U_11
_atom_site_aniso_U_22
_atom_site_aniso_U_33
_atom_site_aniso_U_23
_atom_site_aniso_U_13
_atom_site_aniso_U_12
Se 0.02207(8) 0.02260(8) 0.04112(10) -0.00169(6) -0.00782(6) 0.00436(5)
Si 0.01555(16) 0.01599(16) 0.02351(18) 0.00228(13) 0.00227(13) 0.00484(13)
N1 0.0189(5) 0.0176(5) 0.0218(5) -0.0003(4) 0.0049(4) 0.0070(4)
N2 0.0169(5) 0.0169(5) 0.0210(5) 0.0010(4) 0.0037(4) 0.0065(4)
C1 0.0212(6) 0.0248(6) 0.0304(7) 0.0107(5) 0.0063(5) 0.0110(5)
C2 0.0269(7) 0.0313(7) 0.0220(6) 0.0079(5) 0.0045(5) 0.0142(6)
C3 0.0242(7) 0.0326(7) 0.0244(7) 0.0094(6) 0.0041(5) 0.0120(6)
C4 0.0274(7) 0.0256(7) 0.0370(8) 0.0107(6) 0.0078(6) 0.0140(6)
C5 0.0262(7) 0.0189(6) 0.0418(8) 0.0100(6) 0.0069(6) 0.0090(5)
C6 0.0299(8) 0.0432(9) 0.0455(9) 0.0250(7) 0.0162(7) 0.0188(7)
C7 0.0318(8) 0.0188(7) 0.0749(13) 0.0033(7) 0.0007(8) 0.0076(6)
C8 0.0377(8) 0.0355(9) 0.0649(12) 0.0048(8) 0.0050(8) 0.0240(7)
C9 0.0291(8) 0.0505(10) 0.0343(8) 0.0034(7) -0.0009(6) 0.0183(7)
C10 0.0414(9) 0.0481(9) 0.0254(7) -0.0022(7) -0.0012(6) 0.0258(8)
C11 0.0178(5) 0.0190(6) 0.0160(6) 0.0013(4) 0.0000(4) 0.0069(5)
C12 0.0185(6) 0.0175(6) 0.0214(6) -0.0002(5) 0.0055(5) 0.0053(5)
C13 0.0224(6) 0.0225(6) 0.0228(6) 0.0025(5) 0.0051(5) 0.0086(5)
C14 0.0321(7) 0.0215(6) 0.0310(7) 0.0076(5) 0.0135(6) 0.0114(6)
C15 0.0256(7) 0.0200(6) 0.0396(8) -0.0005(6) 0.0105(6) 0.0025(5)
C16 0.0221(6) 0.0269(7) 0.0320(7) -0.0029(6) 0.0020(6) 0.0016(5)
C17 0.0222(6) 0.0246(6) 0.0253(7) 0.0031(5) 0.0030(5) 0.0063(5)
C18 0.0243(6) 0.0247(6) 0.0229(6) 0.0003(5) 0.0072(5) 0.0120(5)
C19 0.0414(8) 0.0282(7) 0.0363(8) -0.0059(6) 0.0115(7) 0.0148(7)
C20 0.0532(10) 0.0438(9) 0.0263(7) 0.0076(6) 0.0163(7) 0.0301(8)
C21 0.0248(7) 0.0438(9) 0.0401(9) -0.0047(7) 0.0052(6) 0.0186(7)
C22 0.0215(6) 0.0206(6) 0.0245(6) 0.0014(5) 0.0063(5) 0.0104(5)
C23 0.0266(7) 0.0299(7) 0.0334(8) 0.0034(6) 0.0122(6) 0.0131(6)
C24 0.0275(7) 0.0313(7) 0.0316(7) 0.0059(6) 0.0051(6) 0.0167(6)
C25 0.0296(7) 0.0245(7) 0.0334(8) -0.0043(6) 0.0062(6) 0.0119(6)

loop_
_atom_type_symbol
_atom_type_description
_atom_type_scat_dispersion_real
_atom_type_scat_dispersion_imag
_atom_type_scat_source
C C 0.0033 0.0016 'International Tables Vol C Tables 4.2.6.8 and 6.1.1.4'
H H 0.0000 0.0000 'International Tables Vol C Tables 4.2.6.8 and 6.1.1.4'
N N 0.0061 0.0033 'International Tables Vol C Tables 4.2.6.8 and 6.1.1.4'
Se Se -0.0929 2.2259 'International Tables Vol C Tables 4.2.6.8 and 6.1.1.4'
Si Si 0.0817 0.0704 'International Tables Vol C Tables 4.2.6.8 and 6.1.1.4'

loop_
_geom_angle_atom_site_label_1
_geom_angle_atom_site_label_2
_geom_angle_atom_site_label_3
_geom_angle
N1 Si Se 119.13(4)
N1 Si N2 72.08(5)
N1 Si C1 110.23(5)
N2 Si Se 115.83(4)
N2 Si C1 110.53(6)
C1 Si Se 119.66(4)
C11 N1 Si 90.68(8)
C11 N1 C18 129.39(11)
C18 N1 Si 139.07(9)
C11 N2 Si 90.32(7)
C11 N2 C22 129.20(10)
C22 N2 Si 135.81(8)
C2 C1 Si 110.71(9)
C2 C1 C5 102.69(11)
C2 C1 C6 114.68(12)
C5 C1 Si 105.84(10)
C5 C1 C6 113.28(12)
C6 C1 Si 109.19(9)
C3 C2 C1 109.27(12)
C3 C2 C10 126.32(14)
C10 C2 C1 124.28(12)
C2 C3 C4 109.22(12)
C2 C3 C9 127.72(14)
C4 C3 C9 123.04(13)
C3 C4 C8 122.75(13)
C5 C4 C3 109.58(12)
C5 C4 C8 127.67(15)
C4 C5 C1 109.03(13)
C4 C5 C7 127.23(13)
C7 C5 C1 123.70(12)
C1 C6 H6A 109.5
C1 C6 H6B 109.5
C1 C6 H6C 109.5
H6A C6 H6B 109.5
H6A C6 H6C 109.5
H6B C6 H6C 109.5
C5 C7 H7A 109.5
C5 C7 H7B 109.5
C5 C7 H7C 109.5
H7A C7 H7B 109.5
H7A C7 H7C 109.5
H7B C7 H7C 109.5
C4 C8 H8A 109.5
C4 C8 H8B 109.5
C4 C8 H8C 109.5
H8A C8 H8B 109.5
H8A C8 H8C 109.5
H8B C8 H8C 109.5
C3 C9 H9A 109.5
C3 C9 H9B 109.5
C3 C9 H9C 109.5
H9A C9 H9B 109.5
H9A C9 H9C 109.5
H9B C9 H9C 109.5
C2 C10 H10A 109.5
C2 C10 H10B 109.5
C2 C10 H10C 109.5
H10A C10 H10B 109.5
H10A C10 H10C 109.5
H10B C10 H10C 109.5
N1 C11 N2 106.82(10)
N1 C11 C12 127.77(11)
N2 C11 C12 125.24(11)
C13 C12 C11 122.60(11)
C17 C12 C11 117.40(11)
C17 C12 C13 119.81(12)
C12 C13 H13 120.1
C14 C13 C12 119.76(12)
C14 C13 H13 120.1
C13 C14 H14 119.8
C15 C14 C13 120.44(13)
C15 C14 H14 119.8
C14 C15 H15 120.1
C14 C15 C16 119.87(13)
C16 C15 H15 120.1
C15 C16 H16 119.9
C15 C16 C17 120.26(13)
C17 C16 H16 119.9
C12 C17 C16 119.86(13)
C12 C17 H17 120.1
C16 C17 H17 120.1
N1 C18 C19 107.23(11)
N1 C18 C20 109.17(11)
N1 C18 C21 110.44(11)
C20 C18 C19 108.12(12)
C21 C18 C19 110.12(12)
C21 C18 C20 111.64(13)
C18 C19 H19A 109.5
C18 C19 H19B 109.5
C18 C19 H19C 109.5
H19A C19 H19B 109.5
H19A C19 H19C 109.5
H19B C19 H19C 109.5
C18 C20 H20A 109.5
C18 C20 H20B 109.5
C18 C20 H20C 109.5
H20A C20 H20B 109.5
H20A C20 H20C 109.5
H20B C20 H20C 109.5
C18 C21 H21A 109.5
C18 C21 H21B 109.5
C18 C21 H21C 109.5
H21A C21 H21B 109.5
H21A C21 H21C 109.5
H21B C21 H21C 109.5
N2 C22 C23 106.22(10)
N2 C22 C24 109.57(10)
N2 C22 C25 112.38(10)
C23 C22 C25 109.59(11)
C24 C22 C23 108.42(11)
C24 C22 C25 110.50(11)
C22 C23 H23A 109.5
C22 C23 H23B 109.5
C22 C23 H23C 109.5
H23A C23 H23B 109.5
H23A C23 H23C 109.5
H23B C23 H23C 109.5
C22 C24 H24A 109.5
C22 C24 H24B 109.5
C22 C24 H24C 109.5
H24A C24 H24B 109.5
H24A C24 H24C 109.5
H24B C24 H24C 109.5
C22 C25 H25A 109.5
C22 C25 H25B 109.5
C22 C25 H25C 109.5
H25A C25 H25B 109.5
H25A C25 H25C 109.5
H25B C25 H25C 109.5

loop_
_geom_bond_atom_site_label_1
_geom_bond_atom_site_label_2
_geom_bond_distance
Se Si 2.1288(4)
Si N1 1.8288(11)
Si N2 1.8338(11)
Si C1 1.9306(14)
N1 C11 1.3397(15)
N1 C18 1.4912(16)
N2 C11 1.3442(15)
N2 C22 1.4869(15)
C1 C2 1.5065(19)
C1 C5 1.5153(19)
C1 C6 1.5403(19)
C2 C3 1.3532(19)
C2 C10 1.492(2)
C3 C4 1.462(2)
C3 C9 1.501(2)
C4 C5 1.348(2)
C4 C8 1.500(2)
C5 C7 1.502(2)
C6 H6A 0.9800
C6 H6B 0.9800
C6 H6C 0.9800
C7 H7A 0.9800
C7 H7B 0.9800
C7 H7C 0.9800
C8 H8A 0.9800
C8 H8B 0.9800
C8 H8C 0.9800
C9 H9A 0.9800
C9 H9B 0.9800
C9 H9C 0.9800
C10 H10A 0.9800
C10 H10B 0.9800
C10 H10C 0.9800
C11 C12 1.4834(17)
C12 C13 1.3928(18)
C12 C17 1.3874(18)
C13 H13 0.9500
C13 C14 1.3876(18)
C14 H14 0.9500
C14 C15 1.381(2)
C15 H15 0.9500
C15 C16 1.382(2)
C16 H16 0.9500
C16 C17 1.3918(19)
C17 H17 0.9500
C18 C19 1.5233(19)
C18 C20 1.523(2)
C18 C21 1.5188(19)
C19 H19A 0.9800
C19 H19B 0.9800
C19 H19C 0.9800
C20 H20A 0.9800
C20 H20B 0.9800
C20 H20C 0.9800
C21 H21A 0.9800
C21 H21B 0.9800
C21 H21C 0.9800
C22 C23 1.5309(18)
C22 C24 1.5277(18)
C22 C25 1.5334(18)
C23 H23A 0.9800
C23 H23B 0.9800
C23 H23C 0.9800
C24 H24A 0.9800
C24 H24B 0.9800
C24 H24C 0.9800
C25 H25A 0.9800
C25 H25B 0.9800
C25 H25C 0.9800
